data_7720097
loop_
_publ_author_name
'Bhatti, Maria A.'
'Carrella, Luca M.'
'Streb, Carsten'
'Rentschler, Eva'
'Sundaresan, Sriram'

_publ_section_title
;
 Stability <i>vs.</i> activity in electrocatalytic hydrogen production and
 magnetic studies of mononuclear labile Cu(II) and Ni(II) complexes.
;
_journal_issue 9
_journal_name_full 'Dalton transactions (Cambridge, England : 2003)'
_journal_page_first 3866
_journal_page_last 3874
_journal_paper_doi 10.1039/d6dt00175k
_journal_volume 55
_journal_year 2026
_chemical_formula_moiety '2(C22 H26 N2 Ni O4)'
_chemical_formula_sum 'C44 H52 N4 Ni2 O8'
_chemical_formula_weight 882.31
_space_group_crystal_system monoclinic
_space_group_IT_number 15
_space_group_name_Hall '-C 2yc'
_space_group_name_H-M_alt 'C 1 2/c 1'
_atom_sites_solution_hydrogens geom
_atom_sites_solution_primary dual
_audit_creation_date 2023-07-18
_audit_creation_method
;
Olex2 1.3
(compiled 2020.11.12 svn.r5f609507 for OlexSys, GUI svn.r6408)
;
_audit_update_record
;
2024-12-11 deposited with the CCDC.	2026-02-05 downloaded from the CCDC.
;
_cell_angle_alpha 90
_cell_angle_beta 94.890(4)
_cell_angle_gamma 90
_cell_formula_units_Z 2
_cell_length_a 23.3770(12)
_cell_length_b 12.7547(7)
_cell_length_c 6.7212(3)
_cell_measurement_reflns_used 29751
_cell_measurement_temperature 120
_cell_measurement_theta_max 32.32
_cell_measurement_theta_min 3.07
_cell_volume 1996.74(17)
_computing_cell_refinement
;
X-Area Recipe 1.37.0.0 (STOE, 2021)
;
_computing_data_collection
;
X-Area Pilatus3_SV 1.31.186.0 (STOE, 2022)
;
_computing_data_reduction
;
X-Area Integrate 2.5.3.0 (STOE, 2021)
X-Area LANA 2.7.5.0 (STOE, 2022)
;
_computing_molecular_graphics 'Olex2 1.3 (Dolomanov et al., 2009)'
_computing_publication_material
;
STOE & Cie GmbH, X-Area, software package for collecting single-crystal or
multi-domain crystal data on STOE area-detector diffractometers, for image 
processing, for the correction and scaling of reflection intensities and 
for outlier rejection, version 2.1, Darmstadt 2022
;
_computing_structure_refinement 'SHELXL 2018/3 (Sheldrick, 2015)'
_computing_structure_solution 'SHELXT 2018/2 (Sheldrick, 2018)'
_diffrn_ambient_temperature 120
_diffrn_detector 'EIGER2 1M CDTE'
_diffrn_detector_area_resol_mean 13.33
_diffrn_measured_fraction_theta_full 0.999
_diffrn_measured_fraction_theta_max 0.904
_diffrn_measurement_details
;
 1561 frames, detector distance = 60 mm
;
_diffrn_measurement_device 'Eulerian 4-circle diffractometer'
_diffrn_measurement_device_type 'STOE STADIVARI'
_diffrn_measurement_method 'rotation method, \w scans'
_diffrn_radiation_collimation '1.2 0.6 mm diameter'
_diffrn_radiation_monochromator 'Graded multilayer mirror'
_diffrn_radiation_polarisn_norm 180
_diffrn_radiation_probe x-ray
_diffrn_radiation_type 'Mo K\a'
_diffrn_radiation_wavelength 0.71073
_diffrn_reflns_av_R_equivalents 0.0396
_diffrn_reflns_av_unetI/netI 0.0300
_diffrn_reflns_Laue_measured_fraction_full 0.999
_diffrn_reflns_Laue_measured_fraction_max 0.904
_diffrn_reflns_limit_h_max 33
_diffrn_reflns_limit_h_min -35
_diffrn_reflns_limit_k_max 19
_diffrn_reflns_limit_k_min -19
_diffrn_reflns_limit_l_max 10
_diffrn_reflns_limit_l_min -9
_diffrn_reflns_number 19606
_diffrn_reflns_point_group_measured_fraction_full 0.999
_diffrn_reflns_point_group_measured_fraction_max 0.904
_diffrn_reflns_theta_full 25.242
_diffrn_reflns_theta_max 32.709
_diffrn_reflns_theta_min 3.072
_diffrn_source 'Axo Mo'
_diffrn_source_current 0.830
_diffrn_source_power 0.050
_diffrn_source_voltage 60
_exptl_absorpt_coefficient_mu 1.003
_exptl_absorpt_correction_T_max 0.9554
_exptl_absorpt_correction_T_min 0.6792
_exptl_absorpt_correction_type multi-scan
_exptl_absorpt_process_details
;
STOE LANA, absorption correction by scaling of reflection intensities.
J. Koziskova, F. Hahn, J. Richter, J. Kozisek, "Comparison of different
absorption corrections on the model structure of tetrakis(\m~2~-acetato)-
diaqua-di-copper(II)", Acta Chimica Slovaca, vol. 9, no. 2, 2016, pp. 136 - 140.
Afterwards a spherical absorption correction was performed within STOE LANA.
;
_exptl_crystal_colour orange
_exptl_crystal_colour_primary orange
_exptl_crystal_density_diffrn 1.468
_exptl_crystal_density_method 'not measured'
_exptl_crystal_description needle
_exptl_crystal_F_000 928
_exptl_crystal_size_max 0.45
_exptl_crystal_size_mid 0.18
_exptl_crystal_size_min 0.04
_exptl_crystal_size_rad 0.060
_refine_diff_density_max 1.324
_refine_diff_density_min -0.670
_refine_diff_density_rms 0.107
_refine_ls_extinction_method none
_refine_ls_goodness_of_fit_ref 1.106
_refine_ls_hydrogen_treatment constr
_refine_ls_matrix_type full
_refine_ls_number_parameters 134
_refine_ls_number_reflns 3317
_refine_ls_number_restraints 0
_refine_ls_restrained_S_all 1.106
_refine_ls_R_factor_all 0.0650
_refine_ls_R_factor_gt 0.0483
_refine_ls_shift/su_max 0.001
_refine_ls_shift/su_mean 0.000
_refine_ls_structure_factor_coef Fsqd
_refine_ls_weighting_details 'w=1/[\s^2^(Fo^2^)+(0.0969P)^2^+0.6080P] where P=(Fo^2^+2Fc^2^)/3'
_refine_ls_weighting_scheme calc
_refine_ls_wR_factor_gt 0.1458
_refine_ls_wR_factor_ref 0.1534
_reflns_d_resolution_high 0.658
_reflns_d_resolution_low 6.697
_reflns_Friedel_coverage 0.000
_reflns_limit_h_max 33
_reflns_limit_h_min -35
_reflns_limit_k_max 19
_reflns_limit_k_min -19
_reflns_limit_l_max 10
_reflns_limit_l_min -9
_reflns_number_gt 2530
_reflns_number_total 3317
_reflns_threshold_expression 'I > 2\s(I)'
_cod_data_source_file d6dt00175k2.cif
_cod_data_source_block xb-585-02
_cod_depositor_comments 'Adding full bibliography for 7720096--7720097.cif.'
_cod_database_code 7720097
_shelx_shelxl_version_number 2018/3
_shelx_space_group_comment
;
The symmetry employed for this shelxl refinement is uniquely defined
by the following loop, which should always be used as a source of
symmetry information in preference to the above space-group names.
They are only intended as comments.
;
_shelx_estimated_absorpt_t_max 0.961
_shelx_estimated_absorpt_t_min 0.661
_olex2_refinement_description
;
1. Fixed Uiso
 At 1.2 times of:
  All C(H) groups, All C(H,H) groups
 At 1.5 times of:
  All C(H,H,H) groups
2.a Secondary CH2 refined with riding coordinates:
 C1(H1A,H1B), C10(H10A,H10B)
2.b Aromatic/amide H refined with riding coordinates:
 C2(H2), C4(H4), C6(H6)
2.c Idealised Me refined as rotating group:
 C9(H9A,H9B,H9C), C11(H11A,H11B,H11C)
;
_olex2_submission_special_instructions 'No special instructions were received'
_stoe_detector_distance '60.0 mm'
_stoe_detector_pixelsize_x '0.075 mm'
_stoe_detector_pixelsize_y '0.075 mm'
_stoe_detector_size_x '8.0 cm'
_stoe_detector_size_y '7.7 cm'
_stoe_evaluation_integration_a 12.5
_stoe_evaluation_integration_b 0.4
_stoe_evaluation_integration_ems 0.017
_stoe_evaluation_lana_bis_l_even_max -
_stoe_evaluation_lana_bis_l_odd_max -
_stoe_evaluation_lana_bos_l_even_max 4
_stoe_evaluation_lana_bos_l_odd_max 1
_stoe_evaluation_lana_completeness 90.1
_stoe_evaluation_lana_dxs_max_order 1
_stoe_evaluation_lana_dys_max_order 1
_stoe_evaluation_lana_fs_max_order 3
_stoe_evaluation_lana_max_2theta_available 65.5
_stoe_evaluation_lana_max_2theta_desired 65.5
_stoe_evaluation_lana_mean_redundancy 5.9
_stoe_evaluation_lana_number_refls_after_or 20194
_stoe_evaluation_lana_number_refls_outliers 5655
_stoe_evaluation_lana_number_refls_total 25849
_stoe_evaluation_lana_number_refls_unique 3447
_stoe_evaluation_lana_number_refls_written 20194
_stoe_evaluation_lana_or_c1 0.035
_stoe_evaluation_lana_or_c2 0
_stoe_evaluation_lana_or_c3 0
_stoe_evaluation_lana_or_c4 0.7
_stoe_evaluation_lana_point_group 2/m
_stoe_evaluation_lana_table
;
#----------------------------------------------------------------------------
2Theta           8.6   15.4   22.2   29.0   35.8   42.6   49.4   56.2   63.0
#----------------------------------------------------------------------------
<Resolution>    4.52   2.62   1.86   1.40   1.15   0.98   0.85   0.76   0.70
N(total)         599   1525   2404   2754   4228   4731   4614   4262    732
<Redundancy>    14.9   13.0   10.5    7.1    8.1    6.9    5.5    4.5    1.5
Complet. [%%]   100.0  100.0  100.0  100.0  100.0  100.0  100.0   99.2   55.7
<I/sigma>      146.9  113.1   59.4   42.7   22.1   12.1    6.3    3.1    1.7
R(int)         0.029  0.029  0.034  0.039  0.042  0.056  0.081  0.122  0.184
#----------------------------------------------------------------------------
;
_stoe_measurement_identifier XB-585-02
_stoe_measurement_max_exposure_per_frame '45.0 s'
_stoe_measurement_mean_exposure_per_frame '45.0 s'
_stoe_measurement_min_exposure_per_frame '45.0 s'
_stoe_measurement_total_exposure_time '19.5 h'
_stoe_measurement_total_frame_number 1561
_stoe_measurement_total_run_number 7
_stoe_measurement_tube_power '49.8 W'

loop_
_space_group_symop_operation_xyz
'x, y, z'
'-x, y, -z+1/2'
'x+1/2, y+1/2, z'
'-x+1/2, y+1/2, -z+1/2'
'-x, -y, -z'
'x, -y, z-1/2'
'-x+1/2, -y+1/2, -z'
'x+1/2, -y+1/2, z-1/2'

loop_
_atom_site_label
_atom_site_type_symbol
_atom_site_fract_x
_atom_site_fract_y
_atom_site_fract_z
_atom_site_U_iso_or_equiv
_atom_site_adp_type
_atom_site_occupancy
_atom_site_site_symmetry_order
_atom_site_calc_flag
_atom_site_refinement_flags_posn
_atom_site_refinement_flags_adp
_atom_site_refinement_flags_occupancy
_atom_site_disorder_assembly
_atom_site_disorder_group
Ni1 Ni 0.500000 0.51926(3) 0.750000 0.02715(14) Uani 1 2 d S T P . .
O1 O 0.55264(6) 0.62625(12) 0.7315(2) 0.0300(3) Uani 1 1 d . . . . .
O2 O 0.59521(9) 0.83709(16) 0.5357(3) 0.0537(5) Uani 1 1 d . . . . .
N1 N 0.55299(8) 0.41417(14) 0.7248(2) 0.0318(4) Uani 1 1 d . . . . .
C1 C 0.52652(11) 0.30885(17) 0.6933(3) 0.0370(5) Uani 1 1 d . . . . .
H1A H 0.553517 0.253428 0.744691 0.044 Uiso 1 1 calc R U . . .
H1B H 0.516170 0.296232 0.549386 0.044 Uiso 1 1 calc R U . . .
C2 C 0.60842(10) 0.42321(18) 0.7288(3) 0.0345(5) Uani 1 1 d . . . . .
H2 H 0.630363 0.360795 0.722340 0.041 Uiso 1 1 calc R U . . .
C3 C 0.63875(10) 0.52109(18) 0.7424(3) 0.0321(4) Uani 1 1 d . . . . .
C4 C 0.69966(10) 0.5204(2) 0.7510(3) 0.0388(5) Uani 1 1 d . . . . .
H4 H 0.719012 0.454902 0.751686 0.047 Uiso 1 1 calc R U . . .
C5 C 0.73133(10) 0.6099(2) 0.7584(3) 0.0438(6) Uani 1 1 d . . . . .
C6 C 0.70181(10) 0.7048(2) 0.7542(3) 0.0408(5) Uani 1 1 d . . . . .
H6 H 0.723320 0.768048 0.757689 0.049 Uiso 1 1 calc R U . . .
C7 C 0.64223(9) 0.71116(19) 0.7453(3) 0.0348(4) Uani 1 1 d . . . . .
C8 C 0.60910(9) 0.61787(18) 0.7386(3) 0.0304(4) Uani 1 1 d . . . . .
C9 C 0.79685(11) 0.6082(3) 0.7631(4) 0.0589(8) Uani 1 1 d . . . . .
H9A H 0.810586 0.535936 0.781580 0.088 Uiso 1 1 calc R U . . .
H9B H 0.813246 0.651682 0.873815 0.088 Uiso 1 1 calc R U . . .
H9C H 0.808699 0.635722 0.636825 0.088 Uiso 1 1 calc R U . . .
C10 C 0.61251(10) 0.81455(19) 0.7385(3) 0.0390(5) Uani 1 1 d . . . . .
H10A H 0.578610 0.811802 0.817174 0.047 Uiso 1 1 calc R U . . .
H10B H 0.638796 0.869732 0.795570 0.047 Uiso 1 1 calc R U . . .
C11 C 0.55894(14) 0.9259(3) 0.5187(5) 0.0647(8) Uani 1 1 d . . . . .
H11A H 0.577764 0.984800 0.591357 0.097 Uiso 1 1 calc R U . . .
H11B H 0.522690 0.909783 0.575337 0.097 Uiso 1 1 calc R U . . .
H11C H 0.551225 0.944612 0.377532 0.097 Uiso 1 1 calc R U . . .

loop_
_atom_site_aniso_label
_atom_site_aniso_U_11
_atom_site_aniso_U_22
_atom_site_aniso_U_33
_atom_site_aniso_U_23
_atom_site_aniso_U_13
_atom_site_aniso_U_12
Ni1 0.0336(2) 0.0291(2) 0.0188(2) 0.000 0.00259(13) 0.000
O1 0.0309(7) 0.0317(7) 0.0273(7) 0.0016(5) 0.0024(5) 0.0017(5)
O2 0.0591(11) 0.0551(11) 0.0466(10) 0.0078(9) 0.0029(9) 0.0104(9)
N1 0.0441(10) 0.0322(8) 0.0188(7) -0.0004(6) 0.0017(7) 0.0027(7)
C1 0.0555(14) 0.0308(10) 0.0247(10) -0.0006(8) 0.0030(9) 0.0038(9)
C2 0.0464(11) 0.0378(11) 0.0196(9) 0.0009(7) 0.0034(8) 0.0106(9)
C3 0.0350(10) 0.0438(12) 0.0175(8) -0.0006(7) 0.0029(7) 0.0063(8)
C4 0.0376(11) 0.0560(14) 0.0227(10) -0.0022(9) 0.0024(8) 0.0109(10)
C5 0.0343(10) 0.0700(16) 0.0272(10) -0.0018(10) 0.0030(8) 0.0053(11)
C6 0.0361(11) 0.0560(14) 0.0300(11) -0.0027(10) 0.0017(9) -0.0062(10)
C7 0.0358(10) 0.0455(12) 0.0232(9) -0.0008(8) 0.0029(8) -0.0014(9)
C8 0.0342(10) 0.0404(11) 0.0167(8) -0.0002(7) 0.0028(7) 0.0022(8)
C9 0.0321(12) 0.090(2) 0.0543(17) -0.0068(15) 0.0039(11) 0.0040(13)
C10 0.0382(11) 0.0429(12) 0.0357(11) 0.0007(9) 0.0012(9) -0.0059(9)
C11 0.0653(18) 0.0565(18) 0.071(2) 0.0053(15) 0.0007(16) 0.0082(15)

loop_
_atom_type_symbol
_atom_type_description
_atom_type_scat_dispersion_real
_atom_type_scat_dispersion_imag
_atom_type_scat_source
C C 0.0033 0.0016 'International Tables Vol C Tables 4.2.6.8 and 6.1.1.4'
H H 0.0000 0.0000 'International Tables Vol C Tables 4.2.6.8 and 6.1.1.4'
N N 0.0061 0.0033 'International Tables Vol C Tables 4.2.6.8 and 6.1.1.4'
Ni Ni 0.3393 1.1124 'International Tables Vol C Tables 4.2.6.8 and 6.1.1.4'
O O 0.0106 0.0060 'International Tables Vol C Tables 4.2.6.8 and 6.1.1.4'

loop_
_geom_angle_atom_site_label_1
_geom_angle_atom_site_label_2
_geom_angle_atom_site_label_3
_geom_angle
_geom_angle_site_symmetry_1
_geom_angle_site_symmetry_3
_geom_angle_publ_flag
O1 Ni1 O1 84.86(9) . 2_656 ?
N1 Ni1 O1 94.25(8) 2_656 2_656 ?
N1 Ni1 O1 94.26(8) . . ?
N1 Ni1 O1 178.39(7) . 2_656 ?
N1 Ni1 O1 178.39(7) 2_656 . ?
N1 Ni1 N1 86.66(12) . 2_656 ?
C8 O1 Ni1 127.34(14) . . ?
C11 O2 C10 111.1(2) . . ?
C1 N1 Ni1 113.30(15) . . ?
C2 N1 Ni1 127.65(16) . . ?
C2 N1 C1 119.04(19) . . ?
N1 C1 C1 106.12(12) . 2_656 ?
N1 C1 H1A 110.5 . . ?
N1 C1 H1B 110.5 . . ?
C1 C1 H1A 110.5 2_656 . ?
C1 C1 H1B 110.5 2_656 . ?
H1A C1 H1B 108.7 . . ?
N1 C2 H2 117.8 . . ?
N1 C2 C3 124.4(2) . . ?
C3 C2 H2 117.8 . . ?
C4 C3 C2 119.0(2) . . ?
C8 C3 C2 121.3(2) . . ?
C8 C3 C4 119.6(2) . . ?
C3 C4 H4 118.8 . . ?
C5 C4 C3 122.5(2) . . ?
C5 C4 H4 118.8 . . ?
C4 C5 C6 117.5(2) . . ?
C4 C5 C9 122.0(3) . . ?
C6 C5 C9 120.5(3) . . ?
C5 C6 H6 118.5 . . ?
C7 C6 C5 123.0(2) . . ?
C7 C6 H6 118.5 . . ?
C6 C7 C8 119.6(2) . . ?
C6 C7 C10 121.1(2) . . ?
C8 C7 C10 119.31(19) . . ?
O1 C8 C3 123.9(2) . . ?
O1 C8 C7 118.33(19) . . ?
C3 C8 C7 117.8(2) . . ?
C5 C9 H9A 109.5 . . ?
C5 C9 H9B 109.5 . . ?
C5 C9 H9C 109.5 . . ?
H9A C9 H9B 109.5 . . ?
H9A C9 H9C 109.5 . . ?
H9B C9 H9C 109.5 . . ?
O2 C10 C7 107.64(19) . . ?
O2 C10 H10A 110.2 . . ?
O2 C10 H10B 110.2 . . ?
C7 C10 H10A 110.2 . . ?
C7 C10 H10B 110.2 . . ?
H10A C10 H10B 108.5 . . ?
O2 C11 H11A 109.5 . . ?
O2 C11 H11B 109.5 . . ?
O2 C11 H11C 109.5 . . ?
H11A C11 H11B 109.5 . . ?
H11A C11 H11C 109.5 . . ?
H11B C11 H11C 109.5 . . ?

loop_
_geom_bond_atom_site_label_1
_geom_bond_atom_site_label_2
_geom_bond_distance
_geom_bond_site_symmetry_2
_geom_bond_publ_flag
Ni1 O1 1.8488(15) 2_656 ?
Ni1 O1 1.8487(15) . ?
Ni1 N1 1.8427(18) 2_656 ?
Ni1 N1 1.8426(18) . ?
O1 C8 1.321(2) . ?
O2 C10 1.418(3) . ?
O2 C11 1.413(3) . ?
N1 C1 1.487(3) . ?
N1 C2 1.299(3) . ?
C1 C1 1.510(5) 2_656 ?
C1 H1A 0.9900 . ?
C1 H1B 0.9900 . ?
C2 H2 0.9500 . ?
C2 C3 1.435(3) . ?
C3 C4 1.420(3) . ?
C3 C8 1.415(3) . ?
C4 H4 0.9500 . ?
C4 C5 1.360(4) . ?
C5 C6 1.392(4) . ?
C5 C9 1.530(3) . ?
C6 H6 0.9500 . ?
C6 C7 1.391(3) . ?
C7 C8 1.418(3) . ?
C7 C10 1.489(3) . ?
C9 H9A 0.9800 . ?
C9 H9B 0.9800 . ?
C9 H9C 0.9800 . ?
C10 H10A 0.9900 . ?
C10 H10B 0.9900 . ?
C11 H11A 0.9800 . ?
C11 H11B 0.9800 . ?
C11 H11C 0.9800 . ?

loop_
_geom_torsion_atom_site_label_1
_geom_torsion_atom_site_label_2
_geom_torsion_atom_site_label_3
_geom_torsion_atom_site_label_4
_geom_torsion
_geom_torsion_site_symmetry_1
_geom_torsion_site_symmetry_2
_geom_torsion_site_symmetry_3
_geom_torsion_site_symmetry_4
_geom_torsion_publ_flag
Ni1 O1 C8 C3 6.6(3) . . . . ?
Ni1 O1 C8 C7 -172.65(13) . . . . ?
Ni1 N1 C1 C1 -32.6(2) . . . 2_656 ?
Ni1 N1 C2 C3 -4.0(3) . . . . ?
O1 Ni1 O1 C8 170.23(19) 2_656 . . . ?
O1 Ni1 N1 C1 -169.09(13) . . . . ?
O1 Ni1 N1 C2 9.83(18) . . . . ?
N1 Ni1 O1 C8 -11.12(17) . . . . ?
N1 Ni1 N1 C1 12.24(10) 2_656 . . . ?
N1 Ni1 N1 C2 -168.8(2) 2_656 . . . ?
N1 C2 C3 C4 178.3(2) . . . . ?
N1 C2 C3 C8 -4.5(3) . . . . ?
C1 N1 C2 C3 174.91(18) . . . . ?
C2 N1 C1 C1 148.4(2) . . . 2_656 ?
C2 C3 C4 C5 178.1(2) . . . . ?
C2 C3 C8 O1 3.1(3) . . . . ?
C2 C3 C8 C7 -177.69(17) . . . . ?
C3 C4 C5 C6 -0.9(3) . . . . ?
C3 C4 C5 C9 -178.7(2) . . . . ?
C4 C3 C8 O1 -179.71(18) . . . . ?
C4 C3 C8 C7 -0.5(3) . . . . ?
C4 C5 C6 C7 0.7(3) . . . . ?
C5 C6 C7 C8 -0.4(3) . . . . ?
C5 C6 C7 C10 -179.2(2) . . . . ?
C6 C7 C8 O1 179.56(18) . . . . ?
C6 C7 C8 C3 0.3(3) . . . . ?
C6 C7 C10 O2 97.0(2) . . . . ?
C8 C3 C4 C5 0.8(3) . . . . ?
C8 C7 C10 O2 -81.8(2) . . . . ?
C9 C5 C6 C7 178.5(2) . . . . ?
C10 C7 C8 O1 -1.6(3) . . . . ?
C10 C7 C8 C3 179.09(18) . . . . ?
C11 O2 C10 C7 170.9(2) . . . . ?
